data_4308644
loop_
_publ_author_name
'Satoshi Takamizawa'
'Teruo Saito'
'Takamasa Akatsuka'
'Ei-ichi Nakata'

_publ_contact_author_address
;Guraduate School of Integrated Science
Yokohama City University
22-2 Seto, Kanazawa-ku, Yokohama, Kanagawa 236-0027, Japan
;
_publ_contact_author_email staka@yokohama-cu.ac.jp
_publ_contact_author_fax +81-45-787-2187
_publ_contact_author_name 'Satoshi Takamizawa'
_publ_contact_author_phone +81-45-787-2187
_publ_section_title
;
Selective Generation of Organic Aggregates Included within Metal-Organic
Micropores through Vapor Adsorption
;
_journal_name_full 'Inorganic Chemistry'
_journal_page_first 1421
_journal_page_last 1424
_journal_paper_doi 10.1021/ic048351s
_journal_volume 44
_journal_year 2005
_chemical_formula_sum 'C36 H36 Cu2 N2 O10'
_chemical_formula_weight 783.77
_chemical_name_systematic
; 
 ? 
;
_space_group_IT_number 2
_symmetry_cell_setting triclinic
_symmetry_space_group_name_Hall '-P 1'
_symmetry_space_group_name_H-M 'P -1'
_atom_sites_solution_hydrogens geom
_atom_sites_solution_primary direct
_atom_sites_solution_secondary difmap
_audit_creation_method SHELXL-97
_cell_angle_alpha 71.088(3)
_cell_angle_beta 64.816(2)
_cell_angle_gamma 63.731(2)
_cell_formula_units_Z 1
_cell_length_a 9.6813(12)
_cell_length_b 10.3897(13)
_cell_length_c 10.7623(14)
_cell_measurement_temperature 90
_cell_volume 866.08(19)
_computing_cell_refinement 'Bruker SMART'
_computing_data_collection 'Bruker SMART'
_computing_data_reduction 'Bruker SAINT'
_computing_molecular_graphics 'Bruker SHELXTL'
_computing_publication_material 'Bruker SHELXTL'
_computing_structure_refinement 'SHELXL-97 (Sheldrick, 1997)'
_computing_structure_solution 'SHELXS-97 (Sheldrick, 1990)'
_diffrn_ambient_temperature 90
_diffrn_detector_area_resol_mean 8.366
_diffrn_measured_fraction_theta_full 0.976
_diffrn_measured_fraction_theta_max 0.976
_diffrn_measurement_device_type 'CCD area detector'
_diffrn_measurement_method 'phi and omega scans'
_diffrn_radiation_monochromator graphite
_diffrn_radiation_source 'fine-focus sealed tube'
_diffrn_radiation_type MoK\a
_diffrn_radiation_wavelength 0.71073
_diffrn_reflns_av_R_equivalents 0.0212
_diffrn_reflns_av_sigmaI/netI 0.0461
_diffrn_reflns_limit_h_max 12
_diffrn_reflns_limit_h_min -12
_diffrn_reflns_limit_k_max 13
_diffrn_reflns_limit_k_min -10
_diffrn_reflns_limit_l_max 14
_diffrn_reflns_limit_l_min -7
_diffrn_reflns_number 6269
_diffrn_reflns_theta_full 28.29
_diffrn_reflns_theta_max 28.29
_diffrn_reflns_theta_min 2.12
_exptl_absorpt_coefficient_mu 1.289
_exptl_absorpt_correction_T_max 0.8819
_exptl_absorpt_correction_T_min 0.5021
_exptl_absorpt_correction_type empirical
_exptl_crystal_colour blue
_exptl_crystal_density_diffrn 1.503
_exptl_crystal_density_meas 0
_exptl_crystal_density_method 'not measured'
_exptl_crystal_description plate
_exptl_crystal_F_000 404
_exptl_crystal_size_max 0.62
_exptl_crystal_size_mid 0.20
_exptl_crystal_size_min 0.10
_refine_diff_density_max 1.833
_refine_diff_density_min -0.954
_refine_diff_density_rms 0.151
_refine_ls_extinction_method none
_refine_ls_goodness_of_fit_ref 1.341
_refine_ls_hydrogen_treatment mixed
_refine_ls_matrix_type full
_refine_ls_number_parameters 256
_refine_ls_number_reflns 4201
_refine_ls_number_restraints 344
_refine_ls_restrained_S_all 1.310
_refine_ls_R_factor_all 0.0735
_refine_ls_R_factor_gt 0.0690
_refine_ls_shift/su_max 0.000
_refine_ls_shift/su_mean 0.000
_refine_ls_structure_factor_coef Fsqd
_refine_ls_weighting_details 'calc w=1/[\s^2^(Fo^2^)+(0.0406P)^2^+5.1114P] where P=(Fo^2^+2Fc^2^)/3'
_refine_ls_weighting_scheme calc
_refine_ls_wR_factor_gt 0.1835
_refine_ls_wR_factor_ref 0.1855
_reflns_number_gt 3871
_reflns_number_total 4201
_reflns_threshold_expression >2sigma(I)
_cod_data_source_file ic048351ssi20041122_032310.cif
_cod_data_source_block 310211
_cod_depositor_comments
;
The following automatic conversions were performed:
'_symmetry_cell_setting' value 'Triclinic' changed to 'triclinic'
according to '/home/saulius/struct/CIF-dictionaries/cif_core.dic'
dictionary named 'cif_core.dic' version 2.4.1 from 2010-06-29.

Automatic conversion script
Id: cif_fix_enum 1527 2010-12-29 10:47:43Z saulius 
;
_cod_database_code 4308644

loop_
_symmetry_equiv_pos_as_xyz
'x, y, z'
'-x, -y, -z'

loop_
_atom_site_label
_atom_site_type_symbol
_atom_site_fract_x
_atom_site_fract_y
_atom_site_fract_z
_atom_site_U_iso_or_equiv
_atom_site_adp_type
_atom_site_occupancy
_atom_site_symmetry_multiplicity
_atom_site_calc_flag
_atom_site_refinement_flags
_atom_site_disorder_assembly
_atom_site_disorder_group
C1 C 0.8378(6) 0.7456(5) 0.5752(5) 0.0173(9) Uani 1 1 d U . .
C2 C 0.7411(6) 0.8961(5) 0.6101(5) 0.0170(9) Uani 1 1 d U . .
C3 C 0.8187(6) 0.9744(5) 0.6215(5) 0.0185(9) Uani 1 1 d U . .
H3 H 0.9325 0.9330 0.6071 0.022 Uiso 1 1 calc R . .
C4 C 0.7289(7) 1.1137(5) 0.6541(5) 0.0218(10) Uani 1 1 d U . .
H4 H 0.7815 1.1681 0.6612 0.026 Uiso 1 1 calc R . .
C5 C 0.5620(7) 1.1734(6) 0.6762(5) 0.0238(10) Uani 1 1 d U . .
H5 H 0.5005 1.2680 0.7003 0.029 Uiso 1 1 calc R . .
C6 C 0.4855(7) 1.0966(6) 0.6636(6) 0.0245(10) Uani 1 1 d U . .
H6 H 0.3717 1.1385 0.6776 0.029 Uiso 1 1 calc R . .
C7 C 0.5744(6) 0.9577(6) 0.6303(5) 0.0210(9) Uani 1 1 d U . .
H7 H 0.5215 0.9046 0.6213 0.025 Uiso 1 1 calc R . .
C8 C 1.0489(6) 0.6297(5) 0.2495(5) 0.0172(9) Uani 1 1 d U . .
C9 C 1.0731(6) 0.7124(5) 0.1026(5) 0.0201(9) Uani 1 1 d U . .
C10 C 1.1706(8) 0.7958(7) 0.0477(6) 0.0322(12) Uani 1 1 d U . .
H10 H 1.2213 0.8021 0.1031 0.039 Uiso 1 1 calc R . .
C11 C 1.1949(9) 0.8702(8) -0.0877(7) 0.0402(14) Uani 1 1 d U . .
H11 H 1.2612 0.9281 -0.1247 0.048 Uiso 1 1 calc R . .
C12 C 1.1223(8) 0.8604(7) -0.1698(6) 0.0357(13) Uani 1 1 d U . .
H12 H 1.1397 0.9105 -0.2631 0.043 Uiso 1 1 calc R . .
C13 C 1.0251(7) 0.7775(7) -0.1147(6) 0.0309(12) Uani 1 1 d U . .
H13 H 0.9753 0.7705 -0.1704 0.037 Uiso 1 1 calc R . .
C14 C 0.9990(7) 0.7040(6) 0.0215(6) 0.0256(10) Uani 1 1 d U . .
H14 H 0.9305 0.6481 0.0591 0.031 Uiso 1 1 calc R . .
C15 C 1.3567(6) 0.5626(5) 0.5912(5) 0.0157(8) Uani 1 1 d U . .
H15 H 1.2558 0.6108 0.6558 0.019 Uiso 1 1 calc R . .
C16 C 1.5001(6) 0.4426(5) 0.4057(5) 0.0155(8) Uani 1 1 d U . .
H16 H 1.5048 0.4033 0.3350 0.019 Uiso 1 1 calc R . .
C1SA C 0.644(3) 0.706(2) 0.958(2) 0.030(3) Uani 0.531(9) 1 d PDU . .
H2SA H 0.5751 0.7012 0.9144 0.036 Uiso 0.531(9) 1 calc PR . .
H3SA H 0.7579 0.6781 0.8928 0.036 Uiso 0.531(9) 1 calc PR . .
C2SA C 0.5902(15) 0.8550(13) 0.9773(12) 0.035(3) Uani 0.531(9) 1 d PDU . .
H4SA H 0.4706 0.8952 1.0132 0.052 Uiso 0.531(9) 1 calc PR . .
H5SA H 0.6299 0.9139 0.8878 0.052 Uiso 0.531(9) 1 calc PR . .
H6SA H 0.6338 0.8564 1.0438 0.052 Uiso 0.531(9) 1 calc PR . .
C1SB C 0.5587(16) 0.5788(15) 1.0139(13) 0.035(3) Uani 0.469(9) 1 d PDU . .
H2SB H 0.6232 0.4853 1.0585 0.042 Uiso 0.469(9) 1 calc PR . .
H3SB H 0.4517 0.6184 1.0850 0.042 Uiso 0.469(9) 1 calc PR . .
C2SB C 0.644(3) 0.680(3) 0.961(3) 0.043(5) Uani 0.469(9) 1 d PDU . .
H4SB H 0.7579 0.6332 0.9058 0.065 Uiso 0.469(9) 1 calc PR . .
H5SB H 0.6419 0.7109 1.0396 0.065 Uiso 0.469(9) 1 calc PR . .
H6SB H 0.5908 0.7660 0.9028 0.065 Uiso 0.469(9) 1 calc PR . .
Cu1 Cu 1.13042(7) 0.50795(6) 0.49840(6) 0.01233(17) Uani 1 1 d U . .
N1 N 1.3559(5) 0.5006(5) 0.4980(4) 0.0178(8) Uani 1 1 d U . .
O1 O 0.9874(4) 0.6948(4) 0.5596(5) 0.0286(9) Uani 1 1 d U . .
O2 O 0.7633(5) 0.6816(4) 0.5629(5) 0.0274(8) Uani 1 1 d U . .
O3 O 1.1508(5) 0.6059(5) 0.3043(4) 0.0281(8) Uani 1 1 d U . .
O4 O 0.9271(5) 0.5921(5) 0.3076(4) 0.0326(9) Uani 1 1 d U . .
O1SA O 0.6376(12) 0.6037(10) 1.0830(9) 0.040(2) Uani 0.531(9) 1 d PDU . .
H1SA H 0.5903 0.5503 1.0879 0.060 Uiso 0.531(9) 1 calc PR . .
O1SB O 0.5348(11) 0.5552(10) 0.9034(10) 0.033(2) Uani 0.469(9) 1 d PDU . .
H1SB H 0.6258 0.5206 0.8437 0.049 Uiso 0.469(9) 1 calc PR . .

loop_
_atom_site_aniso_label
_atom_site_aniso_U_11
_atom_site_aniso_U_22
_atom_site_aniso_U_33
_atom_site_aniso_U_23
_atom_site_aniso_U_13
_atom_site_aniso_U_12
C1 0.0173(19) 0.018(2) 0.016(2) -0.0009(16) -0.0073(16) -0.0064(16)
C2 0.021(2) 0.016(2) 0.0134(19) -0.0007(16) -0.0059(16) -0.0069(16)
C3 0.021(2) 0.016(2) 0.018(2) -0.0010(17) -0.0056(17) -0.0082(17)
C4 0.031(2) 0.017(2) 0.018(2) 0.0001(17) -0.0085(18) -0.0114(19)
C5 0.030(2) 0.016(2) 0.018(2) -0.0007(17) -0.0057(19) -0.0057(18)
C6 0.023(2) 0.022(2) 0.023(2) -0.0026(19) -0.0093(19) -0.0027(19)
C7 0.022(2) 0.023(2) 0.020(2) -0.0021(18) -0.0088(18) -0.0079(18)
C8 0.0166(19) 0.018(2) 0.018(2) -0.0055(17) -0.0051(16) -0.0060(16)
C9 0.020(2) 0.019(2) 0.018(2) -0.0013(17) -0.0071(17) -0.0047(17)
C10 0.039(3) 0.036(3) 0.028(3) 0.000(2) -0.012(2) -0.022(2)
C11 0.052(3) 0.043(3) 0.032(3) 0.005(2) -0.012(3) -0.031(3)
C12 0.043(3) 0.033(3) 0.024(3) 0.006(2) -0.013(2) -0.014(2)
C13 0.032(3) 0.036(3) 0.024(3) 0.001(2) -0.015(2) -0.010(2)
C14 0.026(2) 0.027(2) 0.024(2) 0.001(2) -0.0108(19) -0.011(2)
C15 0.0144(19) 0.0131(19) 0.017(2) -0.0007(16) -0.0055(16) -0.0038(16)
C16 0.017(2) 0.0128(19) 0.016(2) -0.0016(16) -0.0065(16) -0.0046(16)
C1SA 0.039(5) 0.034(6) 0.027(5) -0.007(4) -0.012(4) -0.019(4)
C2SA 0.036(5) 0.037(5) 0.027(5) 0.002(4) -0.010(4) -0.015(4)
C1SB 0.031(4) 0.037(5) 0.030(4) -0.005(4) -0.010(4) -0.008(4)
C2SB 0.048(6) 0.041(7) 0.038(6) -0.009(5) -0.010(5) -0.015(5)
Cu1 0.0101(3) 0.0129(3) 0.0150(3) -0.00164(19) -0.00547(19) -0.00417(19)
N1 0.0167(17) 0.0212(19) 0.0202(18) -0.0014(15) -0.0081(15) -0.0102(15)
O1 0.0162(16) 0.0253(19) 0.050(2) -0.0191(18) -0.0128(16) -0.0022(14)
O2 0.0188(17) 0.0215(18) 0.047(2) -0.0139(17) -0.0129(16) -0.0045(14)
O3 0.0256(18) 0.040(2) 0.0240(19) 0.0060(16) -0.0125(15) -0.0198(17)
O4 0.030(2) 0.051(2) 0.0241(19) 0.0111(18) -0.0152(16) -0.0270(19)
O1SA 0.055(5) 0.037(4) 0.027(4) -0.004(3) -0.015(3) -0.016(3)
O1SB 0.024(4) 0.040(4) 0.033(4) -0.012(3) -0.010(3) -0.006(3)

loop_
_atom_type_symbol
_atom_type_description
_atom_type_scat_dispersion_real
_atom_type_scat_dispersion_imag
_atom_type_scat_source
C C 0.0033 0.0016 'International Tables Vol C Tables 4.2.6.8 and 6.1.1.4'
H H 0.0000 0.0000 'International Tables Vol C Tables 4.2.6.8 and 6.1.1.4'
Cu Cu 0.3201 1.2651 'International Tables Vol C Tables 4.2.6.8 and 6.1.1.4'
N N 0.0061 0.0033 'International Tables Vol C Tables 4.2.6.8 and 6.1.1.4'
O O 0.0106 0.0060 'International Tables Vol C Tables 4.2.6.8 and 6.1.1.4'

loop_
_geom_angle_atom_site_label_1
_geom_angle_atom_site_label_2
_geom_angle_atom_site_label_3
_geom_angle
_geom_angle_site_symmetry_1
_geom_angle_site_symmetry_3
_geom_angle_publ_flag
O2 C1 O1 125.2(5) . . ?
O2 C1 C2 117.2(4) . . ?
O1 C1 C2 117.6(4) . . ?
C3 C2 C7 120.0(5) . . ?
C3 C2 C1 119.7(4) . . ?
C7 C2 C1 120.3(4) . . ?
C2 C3 C4 119.6(5) . . ?
C3 C4 C5 120.0(5) . . ?
C6 C5 C4 120.4(5) . . ?
C5 C6 C7 120.0(5) . . ?
C6 C7 C2 120.0(5) . . ?
O4 C8 O3 125.1(5) . . ?
O4 C8 C9 117.1(4) . . ?
O3 C8 C9 117.8(4) . . ?
C10 C9 C14 119.6(5) . . ?
C10 C9 C8 120.1(5) . . ?
C14 C9 C8 120.3(5) . . ?
C9 C10 C11 120.3(6) . . ?
C10 C11 C12 120.2(6) . . ?
C13 C12 C11 119.4(6) . . ?
C12 C13 C14 120.7(6) . . ?
C9 C14 C13 119.9(5) . . ?
N1 C15 C16 121.7(4) . 2_866 ?
N1 C16 C15 122.3(4) . 2_866 ?
O1SA C1SA C2SA 113.8(16) . . ?
O1SB C1SB C2SB 109.9(15) . . ?
O1SB C1SB O1SB 77.0(8) . 2_667 ?
C2SB C1SB O1SB 172.4(15) . 2_667 ?
O1 Cu1 O2 169.17(15) . 2_766 ?
O1 Cu1 O4 90.1(2) . 2_766 ?
O2 Cu1 O4 89.0(2) 2_766 2_766 ?
O1 Cu1 O3 89.09(19) . . ?
O2 Cu1 O3 89.80(19) 2_766 . ?
O4 Cu1 O3 169.22(15) 2_766 . ?
O1 Cu1 N1 99.02(16) . . ?
O2 Cu1 N1 91.81(16) 2_766 . ?
O4 Cu1 N1 93.24(16) 2_766 . ?
O3 Cu1 N1 97.50(16) . . ?
O1 Cu1 Cu1 85.59(11) . 2_766 ?
O2 Cu1 Cu1 83.58(11) 2_766 2_766 ?
O4 Cu1 Cu1 84.64(11) 2_766 2_766 ?
O3 Cu1 Cu1 84.59(11) . 2_766 ?
N1 Cu1 Cu1 174.95(12) . 2_766 ?
C16 N1 C15 115.9(4) . . ?
C16 N1 Cu1 123.4(3) . . ?
C15 N1 Cu1 120.7(3) . . ?
C1 O1 Cu1 121.7(3) . . ?
C1 O2 Cu1 123.8(3) . 2_766 ?
C8 O3 Cu1 122.7(3) . . ?
C8 O4 Cu1 123.0(3) . 2_766 ?
C1SB O1SB C1SB 103.0(8) . 2_667 ?

loop_
_geom_bond_atom_site_label_1
_geom_bond_atom_site_label_2
_geom_bond_distance
_geom_bond_site_symmetry_2
_geom_bond_publ_flag
C1 O2 1.242(6) . ?
C1 O1 1.257(6) . ?
C1 C2 1.499(7) . ?
C2 C3 1.387(7) . ?
C2 C7 1.393(7) . ?
C3 C4 1.389(7) . ?
C4 C5 1.390(8) . ?
C5 C6 1.373(8) . ?
C6 C7 1.387(7) . ?
C8 O4 1.248(6) . ?
C8 O3 1.251(6) . ?
C8 C9 1.508(7) . ?
C9 C10 1.382(8) . ?
C9 C14 1.386(7) . ?
C10 C11 1.384(9) . ?
C11 C12 1.391(9) . ?
C12 C13 1.374(9) . ?
C13 C14 1.387(8) . ?
C15 N1 1.361(6) . ?
C15 C16 1.377(6) 2_866 ?
C16 N1 1.328(6) . ?
C16 C15 1.377(6) 2_866 ?
C1SA O1SA 1.415(15) . ?
C1SA C2SA 1.45(2) . ?
C1SB O1SB 1.416(14) . ?
C1SB C2SB 1.45(2) . ?
C1SB O1SB 1.782(16) 2_667 ?
Cu1 O1 1.948(4) . ?
Cu1 O2 1.960(4) 2_766 ?
Cu1 O4 1.966(4) 2_766 ?
Cu1 O3 1.972(4) . ?
Cu1 N1 2.149(4) . ?
Cu1 Cu1 2.5878(11) 2_766 ?
O2 Cu1 1.960(4) 2_766 ?
O4 Cu1 1.966(4) 2_766 ?
O1SB C1SB 1.782(16) 2_667 ?

loop_
_geom_hbond_atom_site_label_D
_geom_hbond_atom_site_label_H
_geom_hbond_atom_site_label_A
_geom_hbond_distance_DH
_geom_hbond_distance_HA
_geom_hbond_distance_DA
_geom_hbond_angle_DHA
_geom_hbond_site_symmetry_A
O1SB H1SB O3 0.84 2.20 3.031(10) 168.8 2_766
O1SA H1SA O1SB 0.84 1.92 2.758(13) 174.6 2_667

loop_
_geom_torsion_atom_site_label_1
_geom_torsion_atom_site_label_2
_geom_torsion_atom_site_label_3
_geom_torsion_atom_site_label_4
_geom_torsion
_geom_torsion_site_symmetry_1
_geom_torsion_site_symmetry_2
_geom_torsion_site_symmetry_3
_geom_torsion_site_symmetry_4
_geom_torsion_publ_flag
O2 C1 C2 C3 -178.3(5) . . . . ?
O1 C1 C2 C3 1.2(7) . . . . ?
O2 C1 C2 C7 1.3(7) . . . . ?
O1 C1 C2 C7 -179.2(5) . . . . ?
C7 C2 C3 C4 0.5(7) . . . . ?
C1 C2 C3 C4 -179.9(4) . . . . ?
C2 C3 C4 C5 0.5(7) . . . . ?
C3 C4 C5 C6 -1.2(8) . . . . ?
C4 C5 C6 C7 0.9(8) . . . . ?
C5 C6 C7 C2 0.2(8) . . . . ?
C3 C2 C7 C6 -0.9(7) . . . . ?
C1 C2 C7 C6 179.6(5) . . . . ?
O4 C8 C9 C10 159.7(5) . . . . ?
O3 C8 C9 C10 -19.4(7) . . . . ?
O4 C8 C9 C14 -20.9(7) . . . . ?
O3 C8 C9 C14 160.0(5) . . . . ?
C14 C9 C10 C11 -0.3(9) . . . . ?
C8 C9 C10 C11 179.1(6) . . . . ?
C9 C10 C11 C12 -0.6(11) . . . . ?
C10 C11 C12 C13 0.7(11) . . . . ?
C11 C12 C13 C14 0.0(10) . . . . ?
C10 C9 C14 C13 1.0(8) . . . . ?
C8 C9 C14 C13 -178.4(5) . . . . ?
C12 C13 C14 C9 -0.8(9) . . . . ?
C15 C16 N1 C15 3.8(8) 2_866 . . . ?
C15 C16 N1 Cu1 -179.1(3) 2_866 . . . ?
C16 C15 N1 C16 -3.8(7) 2_866 . . . ?
C16 C15 N1 Cu1 179.0(3) 2_866 . . . ?
O1 Cu1 N1 C16 -144.8(4) . . . . ?
O2 Cu1 N1 C16 35.5(4) 2_766 . . . ?
O4 Cu1 N1 C16 124.6(4) 2_766 . . . ?
O3 Cu1 N1 C16 -54.5(4) . . . . ?
Cu1 Cu1 N1 C16 59.6(16) 2_766 . . . ?
O1 Cu1 N1 C15 32.2(4) . . . . ?
O2 Cu1 N1 C15 -147.5(4) 2_766 . . . ?
O4 Cu1 N1 C15 -58.4(4) 2_766 . . . ?
O3 Cu1 N1 C15 122.4(4) . . . . ?
Cu1 Cu1 N1 C15 -123.5(13) 2_766 . . . ?
O2 C1 O1 Cu1 4.8(8) . . . . ?
C2 C1 O1 Cu1 -174.6(3) . . . . ?
O2 Cu1 O1 C1 -1.7(13) 2_766 . . . ?
O4 Cu1 O1 C1 -86.7(4) 2_766 . . . ?
O3 Cu1 O1 C1 82.5(4) . . . . ?
N1 Cu1 O1 C1 180.0(4) . . . . ?
Cu1 Cu1 O1 C1 -2.1(4) 2_766 . . . ?
O1 C1 O2 Cu1 -5.0(8) . . . 2_766 ?
C2 C1 O2 Cu1 174.4(3) . . . 2_766 ?
O4 C8 O3 Cu1 -2.1(8) . . . . ?
C9 C8 O3 Cu1 176.9(3) . . . . ?
O1 Cu1 O3 C8 -84.7(4) . . . . ?
O2 Cu1 O3 C8 84.5(4) 2_766 . . . ?
O4 Cu1 O3 C8 1.1(13) 2_766 . . . ?
N1 Cu1 O3 C8 176.3(4) . . . . ?
Cu1 Cu1 O3 C8 1.0(4) 2_766 . . . ?
O3 C8 O4 Cu1 2.0(8) . . . 2_766 ?
C9 C8 O4 Cu1 -177.0(3) . . . 2_766 ?
C2SB C1SB O1SB C1SB 176.5(17) . . . 2_667 ?
O1SB C1SB O1SB C1SB 0.0 2_667 . . 2_667 ?
